data_2236048
loop_
_publ_author_name
'Spencer, Lara C.'
'Guzei, Ilia A.'
'Segapelo, Tebogo V.'
'Darkwa, James'

_publ_section_title
;
 1,2-Bis[(3,5-diphenyl-1<i>H</i>-pyrazol-1-yl)methyl]benzene
;
_journal_coeditor_code ZQ2175
_journal_issue 8
_journal_name_full 'Acta Crystallographica Section E'
_journal_page_first o2584
_journal_paper_doi 10.1107/S1600536812032801
_journal_volume 68
_journal_year 2012
_chemical_formula_iupac 'C38 H30 N4'
_chemical_formula_moiety 'C38 H30 N4'
_chemical_formula_sum 'C38 H30 N4'
_chemical_formula_weight 542.66
_chemical_name_systematic
;
1,2-Bis[(3,5-diphenyl-1<i>H</i>-pyrazol-1-yl)methyl]benzene
;
_space_group_IT_number 14
_symmetry_cell_setting monoclinic
_symmetry_space_group_name_Hall '-P 2ybc'
_symmetry_space_group_name_H-M 'P 1 21/c 1'
_atom_sites_solution_hydrogens geom
_atom_sites_solution_primary direct
_atom_sites_solution_secondary difmap
_cell_angle_alpha 90.00
_cell_angle_beta 110.1020(10)
_cell_angle_gamma 90.00
_cell_formula_units_Z 4
_cell_length_a 14.5338(2)
_cell_length_b 13.6779(2)
_cell_length_c 15.0051(2)
_cell_measurement_reflns_used 9916
_cell_measurement_temperature 100(2)
_cell_measurement_theta_max 71.0347
_cell_measurement_theta_min 3.2380
_cell_volume 2801.18(7)
_computing_cell_refinement 'SAINT (Bruker, 2007)'
_computing_data_collection 'APEX2 (Bruker, 2007)'
_computing_data_reduction 'SAINT (Bruker, 2007)'
_computing_molecular_graphics
;
SHELXTL (Sheldrick, 2008) and DIAMOND (Brandenburg, 1999)
;
_computing_publication_material
;
SHELXTL (Sheldrick, 2008), publCIF (Westrip, 2010) and
<i>ModiCIFer</i> (Guzei,
2007)
;
_computing_structure_refinement 'SHELXTL (Sheldrick, 2008) and <i>FCF_filter</i> (Guzei, 2007)'
_computing_structure_solution 'SHELXTL (Sheldrick, 2008)'
_diffrn_ambient_temperature 100(2)
_diffrn_measured_fraction_theta_full 0.986
_diffrn_measured_fraction_theta_max 0.974
_diffrn_measurement_device_type 'Bruker APEXII CCD'
_diffrn_measurement_method '0.50\% \w and 0.5 \% \f scans'
_diffrn_radiation_monochromator graphite
_diffrn_radiation_source 'fine-focus sealed tube'
_diffrn_radiation_type 'Cu K\a'
_diffrn_radiation_wavelength 1.54178
_diffrn_reflns_av_R_equivalents 0.0330
_diffrn_reflns_av_sigmaI/netI 0.0179
_diffrn_reflns_limit_h_max 17
_diffrn_reflns_limit_h_min -17
_diffrn_reflns_limit_k_max 13
_diffrn_reflns_limit_k_min -15
_diffrn_reflns_limit_l_max 17
_diffrn_reflns_limit_l_min -18
_diffrn_reflns_number 44869
_diffrn_reflns_theta_full 67.00
_diffrn_reflns_theta_max 71.77
_diffrn_reflns_theta_min 3.24
_exptl_absorpt_coefficient_mu 0.589
_exptl_absorpt_correction_T_max 0.943
_exptl_absorpt_correction_T_min 0.891
_exptl_absorpt_correction_type multi-scan
_exptl_absorpt_process_details
;
(SADABS; Bruker, 2007)
;
_exptl_crystal_colour colourless
_exptl_crystal_density_diffrn 1.287
_exptl_crystal_density_method 'not measured'
_exptl_crystal_description block
_exptl_crystal_F_000 1144
_exptl_crystal_size_max 0.25
_exptl_crystal_size_mid 0.18
_exptl_crystal_size_min 0.15
_refine_diff_density_max 0.217
_refine_diff_density_min -0.207
_refine_ls_extinction_method none
_refine_ls_goodness_of_fit_ref 1.003
_refine_ls_hydrogen_treatment constr
_refine_ls_matrix_type full
_refine_ls_number_parameters 379
_refine_ls_number_reflns 5337
_refine_ls_number_restraints 0
_refine_ls_restrained_S_all 1.003
_refine_ls_R_factor_all 0.0445
_refine_ls_R_factor_gt 0.0346
_refine_ls_shift/su_max 0.001
_refine_ls_shift/su_mean 0.000
_refine_ls_structure_factor_coef Fsqd
_refine_ls_weighting_details 'w=1/[\s^2^(Fo^2^)+(0.0515P)^2^+0.8417P] where P=(Fo^2^+2Fc^2^)/3'
_refine_ls_weighting_scheme calc
_refine_ls_wR_factor_gt 0.0876
_refine_ls_wR_factor_ref 0.0939
_reflns_number_gt 4496
_reflns_number_total 5337
_reflns_threshold_expression I>2\s(I)
_cod_data_source_file zq2175.cif
_cod_data_source_block I
_cod_original_sg_symbol_H-M 'P 21/c'
_cod_database_code 2236048
_cod_database_fobs_code 2236048

loop_
_symmetry_equiv_pos_as_xyz
'x, y, z'
'-x, y+1/2, -z+1/2'
'-x, -y, -z'
'x, -y-1/2, z-1/2'

loop_
_atom_site_type_symbol
_atom_site_label
_atom_site_fract_x
_atom_site_fract_y
_atom_site_fract_z
_atom_site_U_iso_or_equiv
_atom_site_adp_type
_atom_site_calc_flag
_atom_site_refinement_flags
_atom_site_occupancy
_atom_site_symmetry_multiplicity
N N1 1.07757(7) 0.35031(8) 0.18839(7) 0.0210(2) Uani d . 1 1
N N2 1.07756(7) 0.25395(8) 0.20801(7) 0.0200(2) Uani d . 1 1
N N3 0.73795(7) 0.03173(8) -0.00734(7) 0.0195(2) Uani d . 1 1
N N4 0.74360(7) -0.06579(8) -0.01815(7) 0.0206(2) Uani d . 1 1
C C1 1.19616(9) 0.48327(9) 0.23079(9) 0.0208(3) Uani d . 1 1
C C2 1.28360(9) 0.51980(10) 0.29529(9) 0.0234(3) Uani d . 1 1
H H2 1.3290 0.4763 0.3374 0.028 Uiso calc R 1 1
C C3 1.30470(10) 0.61878(10) 0.29848(10) 0.0283(3) Uani d . 1 1
H H3 1.3644 0.6426 0.3426 0.034 Uiso calc R 1 1
C C4 1.23906(11) 0.68315(10) 0.23750(10) 0.0306(3) Uani d . 1 1
H H4 1.2527 0.7512 0.2410 0.037 Uiso calc R 1 1
C C5 1.15329(10) 0.64754(10) 0.17133(10) 0.0302(3) Uani d . 1 1
H H5 1.1089 0.6913 0.1284 0.036 Uiso calc R 1 1
C C6 1.13216(10) 0.54873(10) 0.16752(10) 0.0263(3) Uani d . 1 1
H H6 1.0736 0.5250 0.1215 0.032 Uiso calc R 1 1
C C7 1.17025(9) 0.37968(9) 0.23249(8) 0.0198(3) Uani d . 1 1
C C8 1.22945(9) 0.30099(9) 0.27897(9) 0.0209(3) Uani d . 1 1
H H8 1.2976 0.3027 0.3146 0.025 Uiso calc R 1 1
C C9 1.16853(9) 0.22083(9) 0.26232(8) 0.0195(3) Uani d . 1 1
C C10 1.19094(9) 0.11972(9) 0.29629(8) 0.0218(3) Uani d . 1 1
C C11 1.13456(10) 0.07016(10) 0.34088(9) 0.0264(3) Uani d . 1 1
H H11 1.0800 0.1018 0.3494 0.032 Uiso calc R 1 1
C C12 1.15790(11) -0.02499(11) 0.37277(9) 0.0324(3) Uani d . 1 1
H H12 1.1185 -0.0588 0.4018 0.039 Uiso calc R 1 1
C C13 1.23857(12) -0.07065(11) 0.36219(10) 0.0352(4) Uani d . 1 1
H H13 1.2540 -0.1361 0.3832 0.042 Uiso calc R 1 1
C C14 1.29684(11) -0.02087(11) 0.32089(10) 0.0339(3) Uani d . 1 1
H H14 1.3532 -0.0517 0.3154 0.041 Uiso calc R 1 1
C C15 1.27311(10) 0.07339(10) 0.28767(9) 0.0265(3) Uani d . 1 1
H H15 1.3129 0.1068 0.2588 0.032 Uiso calc R 1 1
C C16 0.98932(9) 0.19824(10) 0.15939(9) 0.0217(3) Uani d . 1 1
H H16A 0.9316 0.2381 0.1568 0.026 Uiso calc R 1 1
H H16B 0.9889 0.1389 0.1970 0.026 Uiso calc R 1 1
C C17 0.97927(8) 0.16768(9) 0.05909(8) 0.0187(3) Uani d . 1 1
C C18 1.04919(9) 0.19193(9) 0.01894(9) 0.0206(3) Uani d . 1 1
H H18 1.1045 0.2298 0.0541 0.025 Uiso calc R 1 1
C C19 1.03906(9) 0.16123(10) -0.07241(9) 0.0220(3) Uani d . 1 1
H H19 1.0873 0.1782 -0.0993 0.026 Uiso calc R 1 1
C C20 0.95880(9) 0.10598(10) -0.12399(9) 0.0230(3) Uani d . 1 1
H H20 0.9516 0.0852 -0.1864 0.028 Uiso calc R 1 1
C C21 0.88850(9) 0.08090(10) -0.08410(9) 0.0227(3) Uani d . 1 1
H H21 0.8335 0.0427 -0.1196 0.027 Uiso calc R 1 1
C C22 0.89784(8) 0.11112(9) 0.00696(8) 0.0187(3) Uani d . 1 1
C C23 0.82463(9) 0.08275(10) 0.05394(8) 0.0208(3) Uani d . 1 1
H H23A 0.8581 0.0405 0.1092 0.025 Uiso calc R 1 1
H H23B 0.8033 0.1427 0.0783 0.025 Uiso calc R 1 1
C C24 0.61658(9) 0.17018(9) -0.05221(8) 0.0197(3) Uani d . 1 1
C C25 0.67272(9) 0.24614(10) -0.06940(8) 0.0215(3) Uani d . 1 1
H H25 0.7338 0.2319 -0.0766 0.026 Uiso calc R 1 1
C C26 0.64017(9) 0.34167(10) -0.07600(9) 0.0241(3) Uani d . 1 1
H H26 0.6787 0.3925 -0.0884 0.029 Uiso calc R 1 1
C C27 0.55158(10) 0.36397(10) -0.06469(9) 0.0256(3) Uani d . 1 1
H H27 0.5295 0.4298 -0.0689 0.031 Uiso calc R 1 1
C C28 0.49552(9) 0.28889(10) -0.04705(9) 0.0254(3) Uani d . 1 1
H H28 0.4351 0.3036 -0.0387 0.030 Uiso calc R 1 1
C C29 0.52705(9) 0.19336(10) -0.04154(9) 0.0224(3) Uani d . 1 1
H H29 0.4877 0.1427 -0.0304 0.027 Uiso calc R 1 1
C C30 0.64550(9) 0.06727(9) -0.05206(8) 0.0190(3) Uani d . 1 1
C C31 0.58937(9) -0.01247(9) -0.09492(8) 0.0203(3) Uani d . 1 1
H H31 0.5216 -0.0127 -0.1318 0.024 Uiso calc R 1 1
C C32 0.65325(9) -0.09332(9) -0.07265(8) 0.0191(3) Uani d . 1 1
C C33 0.63314(9) -0.19631(9) -0.10079(9) 0.0194(3) Uani d . 1 1
C C34 0.54958(9) -0.22212(9) -0.17678(9) 0.0216(3) Uani d . 1 1
H H34 0.5057 -0.1726 -0.2108 0.026 Uiso calc R 1 1
C C35 0.52984(10) -0.31886(10) -0.20309(9) 0.0249(3) Uani d . 1 1
H H35 0.4720 -0.3355 -0.2541 0.030 Uiso calc R 1 1
C C36 0.59422(10) -0.39170(10) -0.15529(9) 0.0247(3) Uani d . 1 1
H H36 0.5812 -0.4580 -0.1741 0.030 Uiso calc R 1 1
C C37 0.67799(9) -0.36720(10) -0.07963(9) 0.0240(3) Uani d . 1 1
H H37 0.7222 -0.4169 -0.0467 0.029 Uiso calc R 1 1
C C38 0.69709(9) -0.27049(10) -0.05219(9) 0.0214(3) Uani d . 1 1
H H38 0.7541 -0.2544 0.0000 0.026 Uiso calc R 1 1

loop_
_atom_site_aniso_label
_atom_site_aniso_U_11
_atom_site_aniso_U_22
_atom_site_aniso_U_33
_atom_site_aniso_U_12
_atom_site_aniso_U_13
_atom_site_aniso_U_23
N1 0.0204(5) 0.0217(6) 0.0207(5) -0.0014(4) 0.0069(4) -0.0012(4)
N2 0.0181(5) 0.0224(6) 0.0187(5) -0.0024(4) 0.0053(4) -0.0012(4)
N3 0.0158(5) 0.0204(6) 0.0216(5) -0.0019(4) 0.0053(4) -0.0002(4)
N4 0.0184(5) 0.0201(6) 0.0231(5) -0.0017(4) 0.0067(4) 0.0000(4)
C1 0.0209(6) 0.0227(7) 0.0223(6) -0.0005(5) 0.0121(5) -0.0029(5)
C2 0.0226(6) 0.0275(8) 0.0218(6) -0.0020(5) 0.0099(5) -0.0024(5)
C3 0.0329(7) 0.0309(8) 0.0256(7) -0.0100(6) 0.0157(6) -0.0079(6)
C4 0.0437(8) 0.0217(8) 0.0353(8) -0.0055(6) 0.0251(7) -0.0043(6)
C5 0.0347(8) 0.0246(8) 0.0367(8) 0.0049(6) 0.0193(6) 0.0054(6)
C6 0.0236(6) 0.0275(8) 0.0288(7) 0.0008(5) 0.0102(5) 0.0011(5)
C7 0.0177(6) 0.0243(7) 0.0178(6) 0.0000(5) 0.0068(5) -0.0023(5)
C8 0.0165(6) 0.0255(7) 0.0194(6) -0.0011(5) 0.0044(5) -0.0017(5)
C9 0.0174(6) 0.0248(7) 0.0164(6) -0.0005(5) 0.0057(5) -0.0012(5)
C10 0.0230(6) 0.0226(7) 0.0159(6) -0.0035(5) 0.0016(5) -0.0028(5)
C11 0.0268(7) 0.0278(8) 0.0210(6) -0.0064(5) 0.0037(5) -0.0009(5)
C12 0.0394(8) 0.0288(8) 0.0220(7) -0.0123(6) 0.0016(6) 0.0018(5)
C13 0.0486(9) 0.0211(8) 0.0236(7) -0.0018(6) -0.0033(6) 0.0001(5)
C14 0.0356(8) 0.0307(9) 0.0283(7) 0.0070(6) 0.0018(6) -0.0042(6)
C15 0.0260(7) 0.0275(8) 0.0236(7) 0.0002(5) 0.0052(5) -0.0022(5)
C16 0.0161(6) 0.0271(7) 0.0205(6) -0.0050(5) 0.0046(5) -0.0022(5)
C17 0.0167(6) 0.0181(6) 0.0196(6) 0.0021(4) 0.0042(5) 0.0020(5)
C18 0.0154(6) 0.0225(7) 0.0219(6) -0.0009(5) 0.0040(5) 0.0001(5)
C19 0.0184(6) 0.0254(7) 0.0234(6) 0.0024(5) 0.0089(5) 0.0039(5)
C20 0.0246(6) 0.0256(7) 0.0178(6) 0.0023(5) 0.0060(5) -0.0010(5)
C21 0.0197(6) 0.0238(7) 0.0217(6) -0.0022(5) 0.0035(5) -0.0022(5)
C22 0.0157(6) 0.0191(7) 0.0198(6) 0.0015(4) 0.0041(5) 0.0021(5)
C23 0.0168(6) 0.0238(7) 0.0195(6) -0.0034(5) 0.0034(5) -0.0012(5)
C24 0.0189(6) 0.0235(7) 0.0150(5) -0.0023(5) 0.0036(5) -0.0006(5)
C25 0.0193(6) 0.0243(7) 0.0210(6) -0.0027(5) 0.0070(5) -0.0011(5)
C26 0.0270(7) 0.0219(7) 0.0237(6) -0.0047(5) 0.0089(5) -0.0007(5)
C27 0.0301(7) 0.0231(7) 0.0236(6) 0.0023(5) 0.0092(5) -0.0004(5)
C28 0.0229(6) 0.0309(8) 0.0240(6) 0.0024(5) 0.0104(5) 0.0010(5)
C29 0.0207(6) 0.0251(7) 0.0215(6) -0.0021(5) 0.0073(5) 0.0020(5)
C30 0.0163(6) 0.0232(7) 0.0179(6) -0.0016(5) 0.0064(5) 0.0023(5)
C31 0.0156(6) 0.0233(7) 0.0206(6) -0.0021(5) 0.0043(5) 0.0019(5)
C32 0.0165(6) 0.0232(7) 0.0182(6) -0.0020(5) 0.0067(5) 0.0018(5)
C33 0.0183(6) 0.0221(7) 0.0206(6) -0.0014(5) 0.0101(5) 0.0015(5)
C34 0.0205(6) 0.0236(7) 0.0202(6) 0.0004(5) 0.0063(5) 0.0025(5)
C35 0.0243(6) 0.0285(8) 0.0202(6) -0.0048(5) 0.0057(5) -0.0023(5)
C36 0.0300(7) 0.0209(7) 0.0257(6) -0.0031(5) 0.0128(5) -0.0032(5)
C37 0.0238(6) 0.0230(7) 0.0270(7) 0.0031(5) 0.0111(5) 0.0031(5)
C38 0.0175(6) 0.0253(7) 0.0219(6) -0.0015(5) 0.0074(5) 0.0010(5)

loop_
_atom_type_symbol
_atom_type_description
_atom_type_scat_dispersion_real
_atom_type_scat_dispersion_imag
_atom_type_scat_source
C C 0.0181 0.0091 'International Tables Vol C Tables 4.2.6.8 and 6.1.1.4'
H H 0.0000 0.0000 'International Tables Vol C Tables 4.2.6.8 and 6.1.1.4'
N N 0.0311 0.0180 'International Tables Vol C Tables 4.2.6.8 and 6.1.1.4'

loop_
_geom_angle_atom_site_label_1
_geom_angle_atom_site_label_2
_geom_angle_atom_site_label_3
_geom_angle
_geom_angle_publ_flag
C7 N1 N2 105.07(10) yes
N1 N2 C9 112.33(10) yes
N1 N2 C16 117.92(10) yes
C9 N2 C16 129.02(11) yes
N4 N3 C30 112.48(10) yes
N4 N3 C23 118.30(10) yes
C30 N3 C23 129.01(11) yes
C32 N4 N3 105.29(10) yes
C2 C1 C6 118.33(12) ?
C2 C1 C7 120.67(12) ?
C6 C1 C7 120.93(11) ?
C3 C2 C1 120.72(13) ?
C3 C2 H2 119.6 ?
C1 C2 H2 119.6 ?
C2 C3 C4 120.26(13) ?
C2 C3 H3 119.9 ?
C4 C3 H3 119.9 ?
C3 C4 C5 119.63(13) ?
C3 C4 H4 120.2 ?
C5 C4 H4 120.2 ?
C6 C5 C4 120.31(13) ?
C6 C5 H5 119.8 ?
C4 C5 H5 119.8 ?
C5 C6 C1 120.70(13) ?
C5 C6 H6 119.7 ?
C1 C6 H6 119.7 ?
N1 C7 C8 110.81(11) ?
N1 C7 C1 120.01(11) ?
C8 C7 C1 129.12(11) ?
C9 C8 C7 105.91(11) ?
C9 C8 H8 127.0 ?
C7 C8 H8 127.0 ?
N2 C9 C8 105.88(11) ?
N2 C9 C10 124.78(11) ?
C8 C9 C10 129.32(11) ?
C15 C10 C11 119.00(13) ?
C15 C10 C9 119.26(12) ?
C11 C10 C9 121.68(12) ?
C12 C11 C10 120.37(13) ?
C12 C11 H11 119.8 ?
C10 C11 H11 119.8 ?
C11 C12 C13 119.97(14) ?
C11 C12 H12 120.0 ?
C13 C12 H12 120.0 ?
C12 C13 C14 120.04(14) ?
C12 C13 H13 120.0 ?
C14 C13 H13 120.0 ?
C15 C14 C13 120.25(14) ?
C15 C14 H14 119.9 ?
C13 C14 H14 119.9 ?
C14 C15 C10 120.32(13) ?
C14 C15 H15 119.8 ?
C10 C15 H15 119.8 ?
N2 C16 C17 114.13(10) ?
N2 C16 H16A 108.7 ?
C17 C16 H16A 108.7 ?
N2 C16 H16B 108.7 ?
C17 C16 H16B 108.7 ?
H16A C16 H16B 107.6 ?
C18 C17 C22 119.48(11) ?
C18 C17 C16 121.91(11) ?
C22 C17 C16 118.59(10) ?
C17 C18 C19 120.65(11) ?
C17 C18 H18 119.7 ?
C19 C18 H18 119.7 ?
C20 C19 C18 119.97(11) ?
C20 C19 H19 120.0 ?
C18 C19 H19 120.0 ?
C19 C20 C21 119.77(11) ?
C19 C20 H20 120.1 ?
C21 C20 H20 120.1 ?
C22 C21 C20 120.75(12) ?
C22 C21 H21 119.6 ?
C20 C21 H21 119.6 ?
C21 C22 C17 119.37(11) ?
C21 C22 C23 122.32(11) ?
C17 C22 C23 118.29(10) ?
N3 C23 C22 114.98(10) ?
N3 C23 H23A 108.5 ?
C22 C23 H23A 108.5 ?
N3 C23 H23B 108.5 ?
C22 C23 H23B 108.5 ?
H23A C23 H23B 107.5 ?
C25 C24 C29 118.47(12) ?
C25 C24 C30 121.83(11) ?
C29 C24 C30 119.55(11) ?
C26 C25 C24 120.57(12) ?
C26 C25 H25 119.7 ?
C24 C25 H25 119.7 ?
C25 C26 C27 120.52(12) ?
C25 C26 H26 119.7 ?
C27 C26 H26 119.7 ?
C26 C27 C28 119.27(13) ?
C26 C27 H27 120.4 ?
C28 C27 H27 120.4 ?
C29 C28 C27 120.45(12) ?
C29 C28 H28 119.8 ?
C27 C28 H28 119.8 ?
C28 C29 C24 120.71(12) ?
C28 C29 H29 119.6 ?
C24 C29 H29 119.6 ?
N3 C30 C31 105.72(11) ?
N3 C30 C24 125.00(11) ?
C31 C30 C24 129.28(11) ?
C30 C31 C32 105.90(10) ?
C30 C31 H31 127.1 ?
C32 C31 H31 127.1 ?
N4 C32 C31 110.60(11) ?
N4 C32 C33 120.04(11) ?
C31 C32 C33 129.36(11) ?
C34 C33 C38 118.54(12) ?
C34 C33 C32 120.53(11) ?
C38 C33 C32 120.92(11) ?
C35 C34 C33 120.82(12) ?
C35 C34 H34 119.6 ?
C33 C34 H34 119.6 ?
C34 C35 C36 120.22(12) ?
C34 C35 H35 119.9 ?
C36 C35 H35 119.9 ?
C35 C36 C37 119.68(12) ?
C35 C36 H36 120.2 ?
C37 C36 H36 120.2 ?
C38 C37 C36 120.18(12) ?
C38 C37 H37 119.9 ?
C36 C37 H37 119.9 ?
C37 C38 C33 120.54(12) ?
C37 C38 H38 119.7 ?
C33 C38 H38 119.7 ?

loop_
_geom_bond_atom_site_label_1
_geom_bond_atom_site_label_2
_geom_bond_distance
_geom_bond_publ_flag
N1 C7 1.3420(15) yes
N1 N2 1.3505(15) yes
N2 C9 1.3700(15) yes
N2 C16 1.4541(15) yes
N3 N4 1.3495(15) yes
N3 C30 1.3683(15) yes
N3 C23 1.4571(15) yes
N4 C32 1.3405(15) yes
C1 C2 1.3986(17) ?
C1 C6 1.4004(18) ?
C1 C7 1.4686(18) ?
C2 C3 1.385(2) ?
C2 H2 0.9500 ?
C3 C4 1.386(2) ?
C3 H3 0.9500 ?
C4 C5 1.388(2) ?
C4 H4 0.9500 ?
C5 C6 1.383(2) ?
C5 H5 0.9500 ?
C6 H6 0.9500 ?
C7 C8 1.4045(17) ?
C8 C9 1.3770(17) ?
C8 H8 0.9500 ?
C9 C10 1.4713(18) ?
C10 C15 1.3967(19) ?
C10 C11 1.3984(18) ?
C11 C12 1.388(2) ?
C11 H11 0.9500 ?
C12 C13 1.385(2) ?
C12 H12 0.9500 ?
C13 C14 1.388(2) ?
C13 H13 0.9500 ?
C14 C15 1.383(2) ?
C14 H14 0.9500 ?
C15 H15 0.9500 ?
C16 C17 1.5200(17) ?
C16 H16A 0.9900 ?
C16 H16B 0.9900 ?
C17 C18 1.3880(17) ?
C17 C22 1.4052(17) ?
C18 C19 1.3921(18) ?
C18 H18 0.9500 ?
C19 C20 1.3821(18) ?
C19 H19 0.9500 ?
C20 C21 1.3929(18) ?
C20 H20 0.9500 ?
C21 C22 1.3888(17) ?
C21 H21 0.9500 ?
C22 C23 1.5151(16) ?
C23 H23A 0.9900 ?
C23 H23B 0.9900 ?
C24 C25 1.3988(17) ?
C24 C29 1.4009(17) ?
C24 C30 1.4688(18) ?
C25 C26 1.3815(19) ?
C25 H25 0.9500 ?
C26 C27 1.3892(19) ?
C26 H26 0.9500 ?
C27 C28 1.3917(19) ?
C27 H27 0.9500 ?
C28 C29 1.3777(19) ?
C28 H28 0.9500 ?
C29 H29 0.9500 ?
C30 C31 1.3814(17) ?
C31 C32 1.4083(17) ?
C31 H31 0.9500 ?
C32 C33 1.4708(18) ?
C33 C34 1.3956(17) ?
C33 C38 1.3997(17) ?
C34 C35 1.3825(19) ?
C34 H34 0.9500 ?
C35 C36 1.3861(19) ?
C35 H35 0.9500 ?
C36 C37 1.3904(18) ?
C36 H36 0.9500 ?
C37 C38 1.3848(19) ?
C37 H37 0.9500 ?
C38 H38 0.9500 ?

loop_
_geom_torsion_atom_site_label_1
_geom_torsion_atom_site_label_2
_geom_torsion_atom_site_label_3
_geom_torsion_atom_site_label_4
_geom_torsion
C7 N1 N2 C9 -1.03(13)
C7 N1 N2 C16 -172.16(10)
C30 N3 N4 C32 1.25(13)
C23 N3 N4 C32 176.48(10)
C6 C1 C2 C3 2.09(18)
C7 C1 C2 C3 -175.13(11)
C1 C2 C3 C4 0.03(19)
C2 C3 C4 C5 -1.84(19)
C3 C4 C5 C6 1.5(2)
C4 C5 C6 C1 0.7(2)
C2 C1 C6 C5 -2.44(18)
C7 C1 C6 C5 174.77(12)
N2 N1 C7 C8 0.96(13)
N2 N1 C7 C1 -176.53(10)
C2 C1 C7 N1 163.03(11)
C6 C1 C7 N1 -14.11(17)
C2 C1 C7 C8 -13.94(19)
C6 C1 C7 C8 168.91(12)
N1 C7 C8 C9 -0.56(14)
C1 C7 C8 C9 176.64(12)
N1 N2 C9 C8 0.70(13)
C16 N2 C9 C8 170.59(11)
N1 N2 C9 C10 178.87(11)
C16 N2 C9 C10 -11.24(19)
C7 C8 C9 N2 -0.08(13)
C7 C8 C9 C10 -178.13(12)
N2 C9 C10 C15 133.94(13)
C8 C9 C10 C15 -48.33(18)
N2 C9 C10 C11 -48.95(17)
C8 C9 C10 C11 128.77(14)
C15 C10 C11 C12 -2.44(18)
C9 C10 C11 C12 -179.55(11)
C10 C11 C12 C13 1.29(19)
C11 C12 C13 C14 0.9(2)
C12 C13 C14 C15 -1.9(2)
C13 C14 C15 C10 0.7(2)
C11 C10 C15 C14 1.45(19)
C9 C10 C15 C14 178.63(11)
N1 N2 C16 C17 80.61(14)
C9 N2 C16 C17 -88.81(15)
N2 C16 C17 C18 -0.12(17)
N2 C16 C17 C22 178.22(11)
C22 C17 C18 C19 0.35(19)
C16 C17 C18 C19 178.68(12)
C17 C18 C19 C20 -0.05(19)
C18 C19 C20 C21 -0.25(19)
C19 C20 C21 C22 0.26(19)
C20 C21 C22 C17 0.05(19)
C20 C21 C22 C23 -178.07(12)
C18 C17 C22 C21 -0.34(18)
C16 C17 C22 C21 -178.73(11)
C18 C17 C22 C23 177.85(11)
C16 C17 C22 C23 -0.54(17)
N4 N3 C23 C22 83.93(13)
C30 N3 C23 C22 -101.75(14)
C21 C22 C23 N3 -7.11(18)
C17 C22 C23 N3 174.76(11)
C29 C24 C25 C26 -0.24(18)
C30 C24 C25 C26 175.24(11)
C24 C25 C26 C27 0.67(19)
C25 C26 C27 C28 -0.32(19)
C26 C27 C28 C29 -0.48(19)
C27 C28 C29 C24 0.92(19)
C25 C24 C29 C28 -0.55(18)
C30 C24 C29 C28 -176.14(11)
N4 N3 C30 C31 -0.82(13)
C23 N3 C30 C31 -175.41(11)
N4 N3 C30 C24 179.45(11)
C23 N3 C30 C24 4.86(19)
C25 C24 C30 N3 45.84(17)
C29 C24 C30 N3 -138.73(12)
C25 C24 C30 C31 -133.82(13)
C29 C24 C30 C31 41.61(18)
N3 C30 C31 C32 0.06(13)
C24 C30 C31 C32 179.77(12)
N3 N4 C32 C31 -1.19(13)
N3 N4 C32 C33 178.62(10)
C30 C31 C32 N4 0.72(14)
C30 C31 C32 C33 -179.07(12)
N4 C32 C33 C34 -162.24(11)
C31 C32 C33 C34 17.52(19)
N4 C32 C33 C38 17.77(17)
C31 C32 C33 C38 -162.47(12)
C38 C33 C34 C35 0.53(18)
C32 C33 C34 C35 -179.46(11)
C33 C34 C35 C36 -1.34(19)
C34 C35 C36 C37 1.10(19)
C35 C36 C37 C38 -0.05(19)
C36 C37 C38 C33 -0.76(18)
C34 C33 C38 C37 0.52(18)
C32 C33 C38 C37 -179.49(11)

loop_
_cod_related_entry_id
_cod_related_entry_database
_cod_related_entry_code
1 ChemSpider 30658018
